data_1532146
loop_
_publ_author_name
'Zhan, Tian-Guang'
'Zhou, Tian-You'
'Qi, Qiao-Yan'
'Wu, Jian'
'Li, Guang-Yu'
'Zhao, Xin'

_publ_section_title
;
 The construction of supramolecular polymers through anion bridging: from
 frustrated hydrogen-bonding networks to well-ordered linear arrays
;
_journal_issue 43
_journal_name_full 'Polym. Chem.'
_journal_page_first 7586
_journal_paper_doi 10.1039/C5PY01284H
_journal_volume 6
_journal_year 2015
_chemical_formula_moiety C24H12N6O6
_chemical_formula_sum 'C24 H12 N6 O6'
_chemical_formula_weight 480.40
_chemical_name_systematic a10315c
_space_group_IT_number 60
_symmetry_cell_setting orthorhombic
_symmetry_space_group_name_Hall '-P 2n 2ab'
_symmetry_space_group_name_H-M 'P b c n'
_atom_sites_solution_hydrogens geom
_atom_sites_solution_primary direct
_atom_sites_solution_secondary difmap
_audit_block_doi 10.5517/cc14j0b0
_audit_creation_method SHELXL-97
_audit_update_record
;
2015-04-06 deposited with the CCDC.
2015-08-31 downloaded from the CCDC.
;
_cell_angle_alpha 90.00
_cell_angle_beta 90.00
_cell_angle_gamma 90.00
_cell_formula_units_Z 8
_cell_length_a 7.235(2)
_cell_length_b 41.244(13)
_cell_length_c 21.816(7)
_cell_measurement_reflns_used 741
_cell_measurement_temperature 293(2)
_cell_measurement_theta_max 18.707
_cell_measurement_theta_min 2.858
_cell_volume 6510(3)
_computing_cell_refinement 'Bruker SMART'
_computing_data_collection 'Bruker SMART'
_computing_data_reduction 'Bruker SHELXTL'
_computing_molecular_graphics 'Bruker SHELXTL'
_computing_publication_material 'Bruker SHELXTL'
_computing_structure_refinement 'SHELXL-97 (Sheldrick, 1997)'
_computing_structure_solution 'SHELXS-97 (Sheldrick, 1990)'
_diffrn_ambient_temperature 293(2)
_diffrn_measured_fraction_theta_full 0.999
_diffrn_measured_fraction_theta_max 0.999
_diffrn_measurement_device_type 'CCD area detector'
_diffrn_measurement_method 'phi and omega scans'
_diffrn_radiation_monochromator graphite
_diffrn_radiation_source 'fine-focus sealed tube'
_diffrn_radiation_type MoK\a
_diffrn_radiation_wavelength 0.71073
_diffrn_reflns_av_R_equivalents 0.1388
_diffrn_reflns_av_sigmaI/netI 0.1906
_diffrn_reflns_limit_h_max 8
_diffrn_reflns_limit_h_min -8
_diffrn_reflns_limit_k_max 40
_diffrn_reflns_limit_k_min -48
_diffrn_reflns_limit_l_max 24
_diffrn_reflns_limit_l_min -25
_diffrn_reflns_number 25344
_diffrn_reflns_theta_full 25.00
_diffrn_reflns_theta_max 25.00
_diffrn_reflns_theta_min 1.36
_exptl_absorpt_coefficient_mu 0.073
_exptl_absorpt_correction_T_max 0.9971
_exptl_absorpt_correction_T_min 0.9891
_exptl_absorpt_correction_type multi-scan
_exptl_absorpt_process_details sadabs
_exptl_crystal_colour yellow
_exptl_crystal_density_diffrn 0.980
_exptl_crystal_density_method 'not measured'
_exptl_crystal_description sheet
_exptl_crystal_F_000 1968
_exptl_crystal_size_max 0.15
_exptl_crystal_size_mid 0.05
_exptl_crystal_size_min 0.04
_platon_squeeze_details
; 
The disordered solvent molecules cannot be modeled and were treated 
by SQUEEZE,PLATON.
There are total 439e per unit cell were accumulated which corresponds 
to 55e per formula(C24H12N6O6). The 55e might come from 
water molecules and were not included in the formula.
;
_refine_diff_density_max 0.243
_refine_diff_density_min -0.242
_refine_diff_density_rms 0.054
_refine_ls_extinction_method none
_refine_ls_goodness_of_fit_ref 0.665
_refine_ls_hydrogen_treatment constr
_refine_ls_matrix_type full
_refine_ls_number_parameters 325
_refine_ls_number_reflns 5744
_refine_ls_number_restraints 0
_refine_ls_restrained_S_all 0.665
_refine_ls_R_factor_all 0.1998
_refine_ls_R_factor_gt 0.0662
_refine_ls_shift/su_max 0.000
_refine_ls_shift/su_mean 0.000
_refine_ls_structure_factor_coef Fsqd
_refine_ls_weighting_details 'calc w=1/[\s^2^(Fo^2^)+(0.0912P)^2^+0.0000P] where P=(Fo^2^+2Fc^2^)/3'
_refine_ls_weighting_scheme calc
_refine_ls_wR_factor_gt 0.1531
_refine_ls_wR_factor_ref 0.1945
_reflns_number_gt 1499
_reflns_number_total 5744
_reflns_threshold_expression >2sigma(I)
_cod_data_source_file c5py01284h2.cif
_cod_data_source_block a10315c
_cod_depositor_comments
;
The following automatic conversions were performed:

'_symmetry_cell_setting' value 'Orthorhombic' changed to
'orthorhombic' according to
/usr/data/users/saulius/crontab/automatic-downloads/rss-feeds/RSC/lib/dictionaries/cif_core.dic
dictionary named 'cif_core.dic' version 2.4.2 from 2011-04-26.

Automatic conversion script
Id: cif_fix_values 3271 2015-04-21 07:52:19Z andrius 

 Adding full bibliography for 1532146.cif.
;
_cod_original_cell_volume 6510(4)
_cod_original_sg_symbol_H-M Pbcn
_cod_database_code 1532146

loop_
_symmetry_equiv_pos_as_xyz
'x, y, z'
'-x+1/2, -y+1/2, z+1/2'
'-x, y, -z+1/2'
'x+1/2, -y+1/2, -z'
'-x, -y, -z'
'x-1/2, y-1/2, -z-1/2'
'x, -y, z-1/2'
'-x-1/2, y-1/2, z'

loop_
_atom_site_label
_atom_site_type_symbol
_atom_site_fract_x
_atom_site_fract_y
_atom_site_fract_z
_atom_site_U_iso_or_equiv
_atom_site_adp_type
_atom_site_occupancy
_atom_site_symmetry_multiplicity
_atom_site_calc_flag
_atom_site_refinement_flags
N1 N 0.2308(7) -0.01265(13) 0.5120(3) 0.0879(17) Uani 1 1 d .
N2 N 0.6924(9) 0.14159(19) 0.3401(2) 0.106(2) Uani 1 1 d .
N3 N 0.6314(7) 0.35780(12) 0.5689(3) 0.0865(17) Uani 1 1 d .
N4 N 0.4749(4) 0.10329(8) 0.68604(17) 0.0468(10) Uani 1 1 d .
N5 N 0.5360(4) 0.16052(8) 0.62451(17) 0.0497(10) Uani 1 1 d .
N6 N 0.5256(5) 0.21917(8) 0.68825(15) 0.0459(9) Uani 1 1 d .
O1 O 0.2470(8) -0.03699(10) 0.5399(3) 0.163(3) Uani 1 1 d .
O2 O 0.1619(6) -0.00997(11) 0.4595(3) 0.1230(19) Uani 1 1 d .
O3 O 0.7819(9) 0.11960(13) 0.3164(2) 0.162(3) Uani 1 1 d .
O4 O 0.6341(7) 0.16440(15) 0.31196(19) 0.140(2) Uani 1 1 d .
O5 O 0.5902(6) 0.35532(10) 0.5138(2) 0.1119(17) Uani 1 1 d .
O6 O 0.6978(6) 0.38220(9) 0.5922(2) 0.1202(18) Uani 1 1 d .
C1 C 0.2979(7) 0.01815(12) 0.5425(3) 0.0623(15) Uani 1 1 d .
C2 C 0.4033(8) 0.01557(12) 0.5935(3) 0.0738(16) Uani 1 1 d .
H2A H 0.4323 -0.0045 0.6105 0.089 Uiso 1 1 calc R
C3 C 0.4659(6) 0.04434(12) 0.6190(2) 0.0643(14) Uani 1 1 d .
H3A H 0.5432 0.0435 0.6531 0.077 Uiso 1 1 calc R
C4 C 0.4177(6) 0.07374(11) 0.5959(2) 0.0485(12) Uani 1 1 d .
C5 C 0.3083(7) 0.07472(10) 0.5451(2) 0.0619(14) Uani 1 1 d .
H5A H 0.2746 0.0947 0.5290 0.074 Uiso 1 1 calc R
C6 C 0.2455(6) 0.04655(12) 0.5167(2) 0.0640(14) Uani 1 1 d .
H6A H 0.1715 0.0472 0.4818 0.077 Uiso 1 1 calc R
C7 C 0.4782(5) 0.10357(10) 0.6246(2) 0.0417(11) Uani 1 1 d .
C8 C 0.5271(6) 0.13267(10) 0.5938(2) 0.0440(12) Uani 1 1 d .
C9 C 0.5707(6) 0.13530(10) 0.5286(2) 0.0462(12) Uani 1 1 d .
C10 C 0.6630(7) 0.10985(11) 0.4993(2) 0.0608(14) Uani 1 1 d .
H10A H 0.6978 0.0917 0.5217 0.073 Uiso 1 1 calc R
C11 C 0.7029(7) 0.11142(12) 0.4375(3) 0.0731(16) Uani 1 1 d .
H11A H 0.7616 0.0943 0.4177 0.088 Uiso 1 1 calc R
C12 C 0.6538(7) 0.13885(14) 0.4063(2) 0.0632(15) Uani 1 1 d .
C13 C 0.5720(7) 0.16487(12) 0.4346(2) 0.0626(14) Uani 1 1 d .
H13A H 0.5448 0.1836 0.4125 0.075 Uiso 1 1 calc R
C14 C 0.5305(6) 0.16295(12) 0.4964(2) 0.0586(13) Uani 1 1 d .
H14A H 0.4753 0.1804 0.5162 0.070 Uiso 1 1 calc R
C15 C 0.5006(5) 0.13151(9) 0.71664(18) 0.0403(11) Uani 1 1 d .
C16 C 0.5136(5) 0.16044(10) 0.6863(2) 0.0452(12) Uani 1 1 d .
C17 C 0.5102(5) 0.19118(9) 0.71830(17) 0.0408(11) Uani 1 1 d .
C18 C 0.5188(6) 0.24664(9) 0.71848(18) 0.0450(12) Uani 1 1 d .
C19 C 0.5526(6) 0.27551(10) 0.6820(2) 0.0460(12) Uani 1 1 d .
C20 C 0.4838(6) 0.27678(10) 0.6218(2) 0.0649(15) Uani 1 1 d .
H20A H 0.4182 0.2592 0.6065 0.078 Uiso 1 1 calc R
C21 C 0.5116(7) 0.30386(12) 0.5844(2) 0.0650(14) Uani 1 1 d .
H21A H 0.4655 0.3047 0.5447 0.078 Uiso 1 1 calc R
C22 C 0.6092(7) 0.32912(11) 0.6088(3) 0.0614(14) Uani 1 1 d .
C23 C 0.6797(7) 0.32902(11) 0.6665(2) 0.0677(15) Uani 1 1 d .
H23A H 0.7440 0.3468 0.6816 0.081 Uiso 1 1 calc R
C24 C 0.6530(7) 0.30142(10) 0.7025(2) 0.0584(14) Uani 1 1 d .
H24A H 0.7049 0.3006 0.7414 0.070 Uiso 1 1 calc R

loop_
_atom_site_aniso_label
_atom_site_aniso_U_11
_atom_site_aniso_U_22
_atom_site_aniso_U_33
_atom_site_aniso_U_23
_atom_site_aniso_U_13
_atom_site_aniso_U_12
N1 0.056(3) 0.080(4) 0.127(6) -0.033(4) 0.023(3) -0.013(3)
N2 0.131(5) 0.172(7) 0.014(3) -0.009(4) 0.011(3) -0.054(5)
N3 0.091(4) 0.066(4) 0.102(5) 0.047(4) 0.039(3) 0.015(3)
N4 0.061(3) 0.042(2) 0.037(3) 0.0015(18) 0.0035(19) -0.0062(18)
N5 0.063(3) 0.036(2) 0.050(3) 0.0009(19) -0.001(2) -0.0055(18)
N6 0.068(3) 0.038(2) 0.031(2) 0.0074(19) -0.0020(19) -0.0039(19)
O1 0.213(6) 0.038(3) 0.237(7) -0.012(3) -0.028(4) -0.016(3)
O2 0.105(4) 0.121(4) 0.142(5) -0.073(4) -0.001(3) -0.025(3)
O3 0.277(7) 0.169(5) 0.039(3) -0.021(3) 0.056(3) -0.001(4)
O4 0.138(4) 0.248(6) 0.034(3) 0.046(3) 0.021(3) -0.016(4)
O5 0.129(4) 0.129(4) 0.078(3) 0.060(3) 0.014(3) 0.003(3)
O6 0.162(4) 0.056(3) 0.143(4) 0.032(3) 0.058(3) -0.005(3)
C1 0.074(4) 0.037(3) 0.076(4) -0.022(3) 0.024(3) -0.021(3)
C2 0.112(5) 0.050(4) 0.060(4) 0.002(3) -0.002(3) -0.005(3)
C3 0.088(4) 0.052(3) 0.053(3) 0.004(3) -0.010(3) 0.001(3)
C4 0.079(4) 0.049(3) 0.017(3) -0.004(2) 0.009(2) -0.005(3)
C5 0.108(4) 0.035(3) 0.043(3) 0.006(2) 0.003(3) -0.014(3)
C6 0.057(3) 0.062(4) 0.073(4) -0.015(3) 0.006(3) -0.019(3)
C7 0.048(3) 0.050(3) 0.027(3) -0.006(2) 0.004(2) 0.001(2)
C8 0.057(3) 0.037(3) 0.038(3) -0.007(2) -0.003(2) -0.005(2)
C9 0.067(3) 0.040(3) 0.032(3) -0.008(2) 0.007(2) -0.009(2)
C10 0.091(4) 0.059(4) 0.032(3) 0.013(3) 0.009(3) -0.014(3)
C11 0.104(5) 0.053(4) 0.063(4) -0.009(3) 0.010(3) -0.012(3)
C12 0.079(4) 0.082(4) 0.029(3) -0.014(3) 0.006(3) -0.033(3)
C13 0.082(4) 0.062(4) 0.044(4) 0.012(3) -0.014(3) -0.019(3)
C14 0.077(4) 0.067(4) 0.031(3) -0.001(2) 0.005(3) -0.006(3)
C15 0.051(3) 0.032(2) 0.037(3) -0.002(2) -0.001(2) -0.003(2)
C16 0.060(3) 0.054(3) 0.021(3) -0.001(2) 0.002(2) 0.003(2)
C17 0.050(3) 0.041(3) 0.031(3) -0.004(2) -0.007(2) 0.000(2)
C18 0.071(4) 0.026(2) 0.037(3) 0.0050(19) -0.001(3) -0.002(2)
C19 0.069(3) 0.040(3) 0.029(3) -0.004(2) 0.001(2) 0.002(2)
C20 0.080(4) 0.043(3) 0.072(4) -0.001(3) -0.003(3) 0.001(3)
C21 0.087(4) 0.061(4) 0.047(3) 0.018(3) 0.007(3) 0.013(3)
C22 0.088(4) 0.037(3) 0.059(4) 0.014(3) 0.025(3) 0.001(3)
C23 0.092(4) 0.055(4) 0.056(4) -0.010(3) 0.013(3) -0.011(3)
C24 0.098(4) 0.036(3) 0.041(3) 0.004(3) 0.014(3) -0.010(3)

loop_
_atom_type_symbol
_atom_type_description
_atom_type_scat_dispersion_real
_atom_type_scat_dispersion_imag
_atom_type_scat_source
C C 0.0033 0.0016 'International Tables Vol C Tables 4.2.6.8 and 6.1.1.4'
H H 0.0000 0.0000 'International Tables Vol C Tables 4.2.6.8 and 6.1.1.4'
N N 0.0061 0.0033 'International Tables Vol C Tables 4.2.6.8 and 6.1.1.4'
O O 0.0106 0.0060 'International Tables Vol C Tables 4.2.6.8 and 6.1.1.4'

loop_
_geom_angle_atom_site_label_1
_geom_angle_atom_site_label_2
_geom_angle_atom_site_label_3
_geom_angle
_geom_angle_site_symmetry_1
_geom_angle_site_symmetry_3
O1 N1 O2 125.9(6) . .
O1 N1 C1 117.1(6) . .
O2 N1 C1 117.0(6) . .
O4 N2 O3 123.2(6) . .
O4 N2 C12 119.6(7) . .
O3 N2 C12 117.2(7) . .
O6 N3 O5 124.2(5) . .
O6 N3 C22 117.1(6) . .
O5 N3 C22 118.5(6) . .
C7 N4 C15 118.9(3) . .
C8 N5 C16 119.5(4) . .
C18 N6 C17 119.8(3) . .
C6 C1 C2 124.6(5) . .
C6 C1 N1 117.0(6) . .
C2 C1 N1 118.4(6) . .
C1 C2 C3 116.6(5) . .
C1 C2 H2A 121.7 . .
C3 C2 H2A 121.7 . .
C4 C3 C2 122.0(5) . .
C4 C3 H3A 119.0 . .
C2 C3 H3A 119.0 . .
C5 C4 C3 118.5(4) . .
C5 C4 C7 120.1(4) . .
C3 C4 C7 121.4(5) . .
C4 C5 C6 121.8(4) . .
C4 C5 H5A 119.1 . .
C6 C5 H5A 119.1 . .
C1 C6 C5 116.4(5) . .
C1 C6 H6A 121.8 . .
C5 C6 H6A 121.8 . .
N4 C7 C8 119.1(4) . .
N4 C7 C4 114.8(4) . .
C8 C7 C4 126.0(4) . .
N5 C8 C7 120.1(4) . .
N5 C8 C9 114.6(4) . .
C7 C8 C9 125.3(4) . .
C14 C9 C10 119.5(4) . .
C14 C9 C8 120.9(4) . .
C10 C9 C8 119.5(4) . .
C11 C10 C9 120.7(5) . .
C11 C10 H10A 119.6 . .
C9 C10 H10A 119.6 . .
C12 C11 C10 118.1(5) . .
C12 C11 H11A 121.0 . .
C10 C11 H11A 121.0 . .
C13 C12 C11 122.3(5) . .
C13 C12 N2 117.6(6) . .
C11 C12 N2 120.1(6) . .
C12 C13 C14 119.2(5) . .
C12 C13 H13A 120.4 . .
C14 C13 H13A 120.4 . .
C9 C14 C13 120.0(5) . .
C9 C14 H14A 120.0 . .
C13 C14 H14A 120.0 . .
N4 C15 C16 121.4(4) . .
N4 C15 C15 119.5(2) . 3_656
C16 C15 C15 119.0(2) . 3_656
N5 C16 C15 119.4(4) . .
N5 C16 C17 118.6(4) . .
C15 C16 C17 122.0(4) . .
N6 C17 C17 119.9(2) . 3_656
N6 C17 C16 121.3(4) . .
C17 C17 C16 118.8(2) 3_656 .
N6 C18 C18 120.0(2) . 3_656
N6 C18 C19 115.2(4) . .
C18 C18 C19 124.8(2) 3_656 .
C24 C19 C20 117.7(4) . .
C24 C19 C18 123.4(4) . .
C20 C19 C18 118.9(4) . .
C21 C20 C19 121.6(4) . .
C21 C20 H20A 119.2 . .
C19 C20 H20A 119.2 . .
C22 C21 C20 117.2(5) . .
C22 C21 H21A 121.4 . .
C20 C21 H21A 121.4 . .
C23 C22 C21 123.5(5) . .
C23 C22 N3 120.5(5) . .
C21 C22 N3 115.9(6) . .
C22 C23 C24 118.1(5) . .
C22 C23 H23A 120.9 . .
C24 C23 H23A 120.9 . .
C19 C24 C23 121.8(5) . .
C19 C24 H24A 119.1 . .
C23 C24 H24A 119.1 . .

loop_
_geom_bond_atom_site_label_1
_geom_bond_atom_site_label_2
_geom_bond_distance
_geom_bond_site_symmetry_2
N1 O1 1.180(6) .
N1 O2 1.255(6) .
N1 C1 1.513(6) .
N2 O4 1.200(7) .
N2 O3 1.229(7) .
N2 C12 1.475(6) .
N3 O6 1.225(6) .
N3 O5 1.243(6) .
N3 C22 1.477(6) .
N4 C7 1.340(5) .
N4 C15 1.355(4) .
N5 C8 1.332(5) .
N5 C16 1.358(5) .
N6 C18 1.312(4) .
N6 C17 1.332(4) .
C1 C6 1.353(6) .
C1 C2 1.353(6) .
C2 C3 1.387(6) .
C2 H2A 0.9300 .
C3 C4 1.358(5) .
C3 H3A 0.9300 .
C4 C5 1.363(6) .
C4 C7 1.448(5) .
C5 C6 1.393(5) .
C5 H5A 0.9300 .
C6 H6A 0.9300 .
C7 C8 1.421(5) .
C8 C9 1.461(6) .
C9 C14 1.370(5) .
C9 C10 1.399(5) .
C10 C11 1.379(6) .
C10 H10A 0.9300 .
C11 C12 1.368(6) .
C11 H11A 0.9300 .
C12 C13 1.372(6) .
C13 C14 1.384(6) .
C13 H13A 0.9300 .
C14 H14A 0.9300 .
C15 C16 1.368(5) .
C15 C15 1.455(8) 3_656
C16 C17 1.447(5) .
C17 C17 1.391(7) 3_656
C18 C18 1.402(8) 3_656
C18 C19 1.453(5) .
C19 C24 1.367(5) .
C19 C20 1.405(6) .
C20 C21 1.397(6) .
C20 H20A 0.9300 .
C21 C22 1.366(6) .
C21 H21A 0.9300 .
C22 C23 1.358(6) .
C23 C24 1.396(5) .
C23 H23A 0.9300 .
C24 H24A 0.9300 .
